data_2240205
loop_
_publ_author_name
'Hennings, Erik'
'Schmidt, Horst'
'Voigt, Wolfgang'

_publ_section_title
;
 Crystal structures of Sr(ClO~4~)~2~&#x00B7;3H~2~O,
 Sr(ClO~4~)~2~&#x00B7;4H~2~O and Sr(ClO~4~)~2~&#x00B7;9H~2~O
;
_journal_issue 12
_journal_name_full 'Acta Crystallographica Section E'
_journal_page_first 510
_journal_page_last 514
_journal_paper_doi 10.1107/S1600536814024726
_journal_volume 70
_journal_year 2014
_chemical_formula_iupac '[Sr (Cl O4)2 (H2 O)4]'
_chemical_formula_moiety '2(Cl O4), 4(H2 O), Sr'
_chemical_formula_sum 'Cl2 H8 O12 Sr'
_chemical_formula_weight 358.58
_chemical_name_common 'strontium perchlorate tetrahydrate'
_chemical_name_systematic
;
Di-\m-aqua-bis(triaquadiperchloratostrontium)
;
_space_group_crystal_system triclinic
_space_group_IT_number 2
_space_group_name_Hall '-P 1'
_space_group_name_H-M_alt 'P -1'
_symmetry_space_group_name_Hall '-P 1'
_symmetry_space_group_name_H-M 'P -1'
_atom_sites_solution_hydrogens difmap
_audit_creation_method SHELXL-2012
_cell_angle_alpha 86.674(7)
_cell_angle_beta 86.291(7)
_cell_angle_gamma 72.027(6)
_cell_formula_units_Z 2
_cell_length_a 7.1571(6)
_cell_length_b 7.3942(6)
_cell_length_c 10.0231(9)
_cell_measurement_reflns_used 16929
_cell_measurement_temperature 150
_cell_measurement_theta_max 29.63
_cell_measurement_theta_min 2.14
_cell_volume 503.09(8)
_computing_cell_refinement
;
X-AREA (Stoe & Cie, 2009)
;
_computing_data_collection
;
X-AREA (Stoe & Cie, 2009)
;
_computing_data_reduction
;
X-RED (Stoe & Cie, 2009)
;
_computing_molecular_graphics
;
DIAMOND (Brandenburg, 2006)
;
_computing_publication_material
;
publCIF (Westrip, 2010)
;
_computing_structure_refinement
;
SHELXL2012 (Sheldrick, 2008)
;
_computing_structure_solution
;
SHELXS97 (Sheldrick, 2008)
;
_diffrn_ambient_temperature 150
_diffrn_detector_area_resol_mean 6.67
_diffrn_measured_fraction_theta_full 0.996
_diffrn_measured_fraction_theta_max 0.991
_diffrn_measurement_device_type 'Stoe IPDS 2T'
_diffrn_measurement_method 'rotation method'
_diffrn_radiation_monochromator graphite
_diffrn_radiation_source 'fine-focus sealed tube'
_diffrn_radiation_type MoK\a
_diffrn_radiation_wavelength 0.71073
_diffrn_reflns_av_R_equivalents 0.0650
_diffrn_reflns_av_sigmaI/netI 0.0070
_diffrn_reflns_limit_h_max 9
_diffrn_reflns_limit_h_min -9
_diffrn_reflns_limit_k_max 10
_diffrn_reflns_limit_k_min -10
_diffrn_reflns_limit_l_max 13
_diffrn_reflns_limit_l_min -13
_diffrn_reflns_number 10691
_diffrn_reflns_theta_full 25.242
_diffrn_reflns_theta_max 29.580
_diffrn_reflns_theta_min 2.898
_exptl_absorpt_coefficient_mu 5.944
_exptl_absorpt_correction_T_max 0.3832
_exptl_absorpt_correction_T_min 0.1874
_exptl_absorpt_correction_type integration
_exptl_absorpt_process_details
;
(Coppens, 1970)
;
_exptl_crystal_colour colourless
_exptl_crystal_density_diffrn 2.367
_exptl_crystal_description prism
_exptl_crystal_F_000 352
_exptl_crystal_size_max 0.333
_exptl_crystal_size_mid 0.247
_exptl_crystal_size_min 0.162
_refine_diff_density_max 0.834
_refine_diff_density_min -1.151
_refine_ls_extinction_coef 0.034(2)
_refine_ls_extinction_expression Fc^*^=kFc[1+0.001xFc^2^\l^3^/sin(2\q)]^-1/4^
_refine_ls_extinction_method SHELXL
_refine_ls_goodness_of_fit_ref 1.096
_refine_ls_hydrogen_treatment refall
_refine_ls_matrix_type full
_refine_ls_number_parameters 169
_refine_ls_number_reflns 2795
_refine_ls_number_restraints 12
_refine_ls_restrained_S_all 1.094
_refine_ls_R_factor_all 0.0287
_refine_ls_R_factor_gt 0.0275
_refine_ls_shift/su_max 0.001
_refine_ls_shift/su_mean 0.000
_refine_ls_structure_factor_coef Fsqd
_refine_ls_weighting_details
;
 w=1/[\s^2^(Fo^2^)+(0.0332P)^2^+1.7614P]
 where P=(Fo^2^+2Fc^2^)/3
;
_refine_ls_weighting_scheme calc
_refine_ls_wR_factor_gt 0.0753
_refine_ls_wR_factor_ref 0.0760
_reflns_number_gt 2650
_reflns_number_total 2818
_reflns_threshold_expression I>2\s(I)
_cod_data_source_file wm5080sup1.cif
_cod_data_source_block SrClO4_4H2O_150K
_cod_database_code 2240205
_cod_database_fobs_code 2240205
_shelx_space_group_comment
;
The symmetry employed for this shelxl refinement is uniquely defined
by the following loop, which should always be used as a source of
symmetry information in preference to the above space-group names.
They are only intended as comments.
;
_shelxl_version_number .000002012

loop_
_space_group_symop_operation_xyz
'x, y, z'
'-x, -y, -z'

loop_
_atom_site_type_symbol
_atom_site_label
_atom_site_fract_x
_atom_site_fract_y
_atom_site_fract_z
_atom_site_U_iso_or_equiv
_atom_site_adp_type
_atom_site_calc_flag
_atom_site_occupancy
Sr Sr1 0.53930(4) 0.92911(3) 0.72424(2) 0.01180(9) Uani d 1
Cl Cl1 0.97143(9) 1.15488(9) 0.70369(6) 0.01360(14) Uani d 1
Cl Cl2 0.35731(9) 0.48563(9) 0.78026(6) 0.01327(14) Uani d 1
O O11 0.3252(4) 0.9281(3) 0.9363(2) 0.0214(4) Uani d 1
O O9 0.7828(3) 0.7469(3) 0.9095(2) 0.0179(4) Uani d 1
O O12 0.5409(3) 1.1774(3) 0.5157(2) 0.0153(4) Uani d 1
O O10 0.8215(3) 0.6788(3) 0.6077(2) 0.0184(4) Uani d 1
O O4 0.8716(3) 1.2814(3) 0.5953(2) 0.0196(4) Uani d 1
O O8 0.2149(3) 0.5654(3) 0.8872(2) 0.0225(5) Uani d 1
O O6 0.4501(3) 0.2861(3) 0.8128(2) 0.0194(4) Uani d 1
O O5 0.5058(3) 0.5815(3) 0.7694(2) 0.0218(5) Uani d 1
O O2 1.1720(3) 1.0650(3) 0.6579(2) 0.0223(5) Uani d 1
O O3 0.8764(4) 1.0108(3) 0.7327(3) 0.0264(5) Uani d 1
O O1 0.9628(4) 1.2609(4) 0.8192(3) 0.0306(6) Uani d 1
O O7 0.2630(4) 0.5075(4) 0.6555(2) 0.0254(5) Uani d 1
H H11A 0.287(7) 0.835(5) 0.962(5) 0.044(15) Uiso d 1
H H11B 0.271(6) 1.025(4) 0.981(4) 0.029(11) Uiso d 1
H H12B 0.637(4) 1.218(6) 0.524(5) 0.031(12) Uiso d 1
H H12A 0.437(4) 1.267(4) 0.531(4) 0.025(11) Uiso d 1
H H10A 0.926(4) 0.690(8) 0.570(5) 0.044(14) Uiso d 1
H H10B 0.841(9) 0.561(2) 0.619(6) 0.065(19) Uiso d 1
H H9B 0.757(8) 0.662(6) 0.960(4) 0.048(15) Uiso d 1
H H9A 0.903(2) 0.707(6) 0.888(5) 0.031(12) Uiso d 1

loop_
_atom_site_aniso_label
_atom_site_aniso_U_11
_atom_site_aniso_U_22
_atom_site_aniso_U_33
_atom_site_aniso_U_12
_atom_site_aniso_U_13
_atom_site_aniso_U_23
Sr1 0.01137(13) 0.00999(13) 0.01328(13) -0.00231(8) -0.00157(8) 0.00154(8)
Cl1 0.0113(3) 0.0126(3) 0.0167(3) -0.0036(2) -0.0019(2) 0.0024(2)
Cl2 0.0148(3) 0.0106(3) 0.0139(3) -0.0037(2) 0.0001(2) 0.0009(2)
O11 0.0271(11) 0.0163(10) 0.0184(10) -0.0045(9) 0.0045(9) -0.0003(8)
O9 0.0161(10) 0.0197(10) 0.0172(10) -0.0057(8) 0.0004(8) 0.0057(8)
O12 0.0142(9) 0.0156(9) 0.0162(9) -0.0041(8) -0.0031(7) -0.0010(7)
O10 0.0151(10) 0.0141(9) 0.0240(11) -0.0030(8) 0.0037(8) 0.0009(8)
O4 0.0157(10) 0.0183(10) 0.0239(11) -0.0050(8) -0.0053(8) 0.0099(8)
O8 0.0222(11) 0.0207(10) 0.0226(11) -0.0050(9) 0.0071(9) -0.0028(8)
O6 0.0271(11) 0.0103(9) 0.0198(10) -0.0045(8) -0.0020(8) 0.0015(7)
O5 0.0196(10) 0.0149(10) 0.0326(12) -0.0088(8) 0.0040(9) -0.0002(9)
O2 0.0113(9) 0.0278(11) 0.0233(11) -0.0001(8) -0.0012(8) 0.0032(9)
O3 0.0218(11) 0.0207(11) 0.0400(14) -0.0130(9) -0.0091(10) 0.0148(10)
O1 0.0314(13) 0.0299(13) 0.0271(13) -0.0009(10) -0.0077(10) -0.0120(10)
O7 0.0273(12) 0.0262(12) 0.0197(11) -0.0024(9) -0.0098(9) 0.0013(9)

loop_
_atom_type_symbol
_atom_type_description
_atom_type_scat_dispersion_real
_atom_type_scat_dispersion_imag
_atom_type_scat_source
Sr Sr -1.5307 3.2498 'International Tables Vol C Tables 4.2.6.8 and 6.1.1.4'
Cl Cl 0.1484 0.1585 'International Tables Vol C Tables 4.2.6.8 and 6.1.1.4'
H H 0.0000 0.0000 'International Tables Vol C Tables 4.2.6.8 and 6.1.1.4'
O O 0.0106 0.0060 'International Tables Vol C Tables 4.2.6.8 and 6.1.1.4'

loop_
_geom_angle_atom_site_label_1
_geom_angle_atom_site_label_2
_geom_angle_atom_site_label_3
_geom_angle_site_symmetry_1
_geom_angle_site_symmetry_3
_geom_angle
O11 Sr1 O10 . . 134.33(7)
O11 Sr1 O2 . 1_455 72.84(8)
O10 Sr1 O2 . 1_455 128.32(8)
O11 Sr1 O9 . . 74.35(7)
O10 Sr1 O9 . . 72.64(7)
O2 Sr1 O9 1_455 . 146.33(7)
O11 Sr1 O5 . . 71.31(7)
O10 Sr1 O5 . . 68.57(7)
O2 Sr1 O5 1_455 . 91.52(8)
O9 Sr1 O5 . . 70.82(7)
O11 Sr1 O3 . . 120.25(8)
O10 Sr1 O3 . . 69.06(8)
O2 Sr1 O3 1_455 . 144.07(7)
O9 Sr1 O3 . . 62.77(7)
O5 Sr1 O3 . . 124.01(7)
O11 Sr1 O12 . . 135.63(7)
O10 Sr1 O12 . . 89.75(7)
O2 Sr1 O12 1_455 . 74.61(7)
O9 Sr1 O12 . . 137.04(7)
O5 Sr1 O12 . . 138.82(7)
O3 Sr1 O12 . . 74.40(7)
O11 Sr1 O6 . 1_565 75.27(7)
O10 Sr1 O6 . 1_565 140.31(7)
O2 Sr1 O6 1_455 1_565 80.03(8)
O9 Sr1 O6 . 1_565 98.83(7)
O5 Sr1 O6 . 1_565 146.54(7)
O3 Sr1 O6 . 1_565 72.64(8)
O12 Sr1 O6 . 1_565 70.06(6)
O11 Sr1 O12 . 2_676 123.23(7)
O10 Sr1 O12 . 2_676 64.54(7)
O2 Sr1 O12 1_455 2_676 64.25(7)
O9 Sr1 O12 . 2_676 132.16(7)
O5 Sr1 O12 . 2_676 74.43(7)
O3 Sr1 O12 . 2_676 116.35(8)
O12 Sr1 O12 . 2_676 64.57(7)
O6 Sr1 O12 1_565 2_676 127.67(7)
O11 Sr1 Sr1 . 2_676 138.29(6)
O10 Sr1 Sr1 . 2_676 75.06(5)
O2 Sr1 Sr1 1_455 2_676 65.53(5)
O9 Sr1 Sr1 . 2_676 146.06(5)
O5 Sr1 Sr1 . 2_676 106.51(5)
O3 Sr1 Sr1 . 2_676 96.03(6)
O12 Sr1 Sr1 . 2_676 32.42(4)
O6 Sr1 Sr1 1_565 2_676 99.31(5)
O12 Sr1 Sr1 2_676 2_676 32.15(4)
O1 Cl1 O3 . . 110.34(17)
O1 Cl1 O2 . . 111.09(16)
O3 Cl1 O2 . . 108.88(15)
O1 Cl1 O4 . . 109.88(15)
O3 Cl1 O4 . . 108.60(14)
O2 Cl1 O4 . . 107.99(13)
O7 Cl2 O5 . . 109.56(15)
O7 Cl2 O6 . . 110.02(14)
O5 Cl2 O6 . . 108.81(14)
O7 Cl2 O8 . . 110.49(15)
O5 Cl2 O8 . . 109.30(14)
O6 Cl2 O8 . . 108.63(14)
Sr1 O12 Sr1 . 2_676 115.43(7)
Cl2 O6 Sr1 . 1_545 144.85(13)
Cl2 O5 Sr1 . . 140.13(14)
Cl1 O2 Sr1 . 1_655 146.10(14)
Cl1 O3 Sr1 . . 144.73(14)

loop_
_geom_bond_atom_site_label_1
_geom_bond_atom_site_label_2
_geom_bond_site_symmetry_2
_geom_bond_distance
Sr1 O11 . 2.540(2)
Sr1 O10 . 2.551(2)
Sr1 O2 1_455 2.623(2)
Sr1 O9 . 2.642(2)
Sr1 O5 . 2.665(2)
Sr1 O3 . 2.669(2)
Sr1 O12 . 2.703(2)
Sr1 O6 1_565 2.706(2)
Sr1 O12 2_676 2.723(2)
Sr1 Sr1 2_676 4.5867(6)
Cl1 O1 . 1.423(2)
Cl1 O3 . 1.438(2)
Cl1 O2 . 1.441(2)
Cl1 O4 . 1.461(2)
Cl2 O7 . 1.437(2)
Cl2 O5 . 1.444(2)
Cl2 O6 . 1.446(2)
Cl2 O8 . 1.448(2)
O12 Sr1 2_676 2.723(2)
O6 Sr1 1_545 2.706(2)
O2 Sr1 1_655 2.623(2)

loop_
_geom_hbond_atom_site_label_D
_geom_hbond_atom_site_label_H
_geom_hbond_atom_site_label_A
_geom_hbond_site_symmetry_A
_geom_hbond_distance_DH
_geom_hbond_distance_HA
_geom_hbond_distance_DA
_geom_hbond_angle_DHA
O9 H9A O8 1_655 0.838(10) 2.152(17) 2.966(3) 164(4)
O9 H9B O8 2_667 0.839(10) 2.18(2) 2.986(3) 161(5)
O10 H10B O4 1_545 0.838(10) 2.039(19) 2.858(3) 165(6)
O10 H10A O4 2_776 0.841(10) 2.17(2) 2.967(3) 157(5)
O11 H11B O9 2_677 0.838(10) 1.992(16) 2.809(3) 164(4)
O11 H11A O8 . 0.838(10) 2.38(3) 3.093(3) 143(5)
O12 H12A O7 1_565 0.840(10) 2.23(2) 2.986(3) 150(4)
O12 H12A O10 2_676 0.840(10) 2.31(4) 2.820(3) 120(3)
O12 H12B O4 . 0.839(10) 2.060(17) 2.875(3) 164(5)
